data_7009868
loop_
_publ_author_name
'Wietzke, Rapha\"el'
'Mazzanti, Marinella'
'Latour, Jean-Marc'
'P\'ecaut, Jacques'

_publ_section_title
;
 Solution and solid state structures of uranium(III) and lanthanum(III)
 iodide complexes of tetradentate tripodal neutral N-donor
 ligands&#x200A;&#x2020;
;
_journal_issue 22
_journal_name_full 'Journal of the Chemical Society, Dalton Transactions'
_journal_page_first 4167
_journal_paper_doi 10.1039/b004179n
_journal_year 2000
_chemical_formula_sum 'C69 H69 I3 N17 U'
_chemical_formula_weight 1755.14
_chemical_name_systematic
;
 ?
;
_space_group_IT_number 61
_symmetry_cell_setting orthorhombic
_symmetry_space_group_name_Hall '-P 2ac 2ab'
_symmetry_space_group_name_H-M 'P b c a'
_atom_sites_solution_hydrogens geom
_atom_sites_solution_primary direct
_atom_sites_solution_secondary difmap
_audit_creation_method SHELXL-97
_cell_angle_alpha 90.00
_cell_angle_beta 90.00
_cell_angle_gamma 90.00
_cell_formula_units_Z 8
_cell_length_a 21.598(4)
_cell_length_b 22.296(5)
_cell_length_c 27.992(6)
_cell_measurement_temperature 143(2)
_cell_volume 13480(5)
_computing_cell_refinement 'Bruker XSCANS'
_computing_data_collection 'Bruker XSCANS'
_computing_data_reduction 'Bruker SHELXTL'
_computing_molecular_graphics 'Bruker SHELXTL'
_computing_publication_material 'Bruker SHELXTL'
_computing_structure_refinement 'SHELXL-97 (Sheldrick, 1997)'
_computing_structure_solution 'SHELXS-97 (Sheldrick, 1990)'
_diffrn_ambient_temperature 293(2)
_diffrn_measured_fraction_theta_full 0.919
_diffrn_measured_fraction_theta_max 0.919
_diffrn_measurement_device_type 'Bruker P4'
_diffrn_measurement_method '\w scans'
_diffrn_radiation_monochromator graphite
_diffrn_radiation_source 'fine-focus sealed tube'
_diffrn_radiation_type MoK\a
_diffrn_radiation_wavelength 0.71073
_diffrn_reflns_av_R_equivalents 0.1116
_diffrn_reflns_av_sigmaI/netI 0.1262
_diffrn_reflns_limit_h_max 29
_diffrn_reflns_limit_h_min -28
_diffrn_reflns_limit_k_max 30
_diffrn_reflns_limit_k_min -20
_diffrn_reflns_limit_l_max 37
_diffrn_reflns_limit_l_min -38
_diffrn_reflns_number 85248
_diffrn_reflns_theta_full 29.16
_diffrn_reflns_theta_max 29.16
_diffrn_reflns_theta_min 1.50
_exptl_absorpt_coefficient_mu 3.838
_exptl_absorpt_correction_type none
_exptl_crystal_density_diffrn 1.730
_exptl_crystal_density_method 'not measured'
_exptl_crystal_F_000 6824
_refine_diff_density_max 1.999
_refine_diff_density_min -2.108
_refine_diff_density_rms 0.237
_refine_ls_extinction_method none
_refine_ls_goodness_of_fit_ref 0.916
_refine_ls_hydrogen_treatment mixed
_refine_ls_matrix_type full
_refine_ls_number_parameters 811
_refine_ls_number_reflns 16728
_refine_ls_number_restraints 0
_refine_ls_restrained_S_all 0.916
_refine_ls_R_factor_all 0.1121
_refine_ls_R_factor_gt 0.0422
_refine_ls_shift/su_max 0.004
_refine_ls_shift/su_mean 0.000
_refine_ls_structure_factor_coef Fsqd
_refine_ls_weighting_details 'calc w=1/[\s^2^(Fo^2^)+(0.0615P)^2^+0.0000P] where P=(Fo^2^+2Fc^2^)/3'
_refine_ls_weighting_scheme calc
_refine_ls_wR_factor_gt 0.0942
_refine_ls_wR_factor_ref 0.1235
_reflns_number_gt 9116
_reflns_number_total 16728
_reflns_threshold_expression >2sigma(I)
_cod_data_source_file b004179n.txt
_cod_data_source_block struc
_cod_depositor_comments
;
The following automatic conversions were performed:
'_symmetry_cell_setting' value 'Orthorhombic' changed to 'orthorhombic'
according to '/home/saulius/struct/CIF-dictionaries/cif_core.dic'
dictionary named 'cif_core.dic' version 2.4.1 from 2010-06-29.

Automatic conversion script
Id: cif_fix_enum 1527 2010-12-29 10:47:43Z saulius 
;
_cod_original_sg_symbol_H-M Pbca
_cod_database_code 7009868

loop_
_symmetry_equiv_pos_as_xyz
'x, y, z'
'-x+1/2, -y, z+1/2'
'-x, y+1/2, -z+1/2'
'x+1/2, -y+1/2, -z'
'-x, -y, -z'
'x-1/2, y, -z-1/2'
'x, -y-1/2, z-1/2'
'-x-1/2, y-1/2, z'

loop_
_atom_site_label
_atom_site_type_symbol
_atom_site_fract_x
_atom_site_fract_y
_atom_site_fract_z
_atom_site_U_iso_or_equiv
_atom_site_adp_type
_atom_site_occupancy
_atom_site_symmetry_multiplicity
_atom_site_calc_flag
_atom_site_refinement_flags
_atom_site_disorder_assembly
_atom_site_disorder_group
U U 0.640914(11) 0.283181(12) 0.315842(8) 0.01494(7) Uani 1 1 d . . .
I1 I 0.62958(3) 0.55305(3) 0.37854(2) 0.05008(18) Uani 1 1 d . . .
I2 I 0.38526(2) 0.35681(2) 0.264196(18) 0.02864(13) Uani 1 1 d . . .
I3 I 0.72512(2) 0.13278(2) 0.126474(16) 0.02994(13) Uani 1 1 d . . .
N1 N 0.7317(2) 0.2178(3) 0.27073(18) 0.0179(12) Uani 1 1 d . . .
N2 N 0.5589(2) 0.3509(3) 0.36859(18) 0.0172(12) Uani 1 1 d . . .
N11 N 0.6382(2) 0.2806(2) 0.22505(18) 0.0179(12) Uani 1 1 d . . .
N12 N 0.6939(3) 0.3049(3) 0.16087(19) 0.0200(13) Uani 1 1 d . . .
N21 N 0.7529(3) 0.3156(3) 0.32956(18) 0.0193(13) Uani 1 1 d . . .
N22 N 0.8433(2) 0.2818(3) 0.35868(18) 0.0211(13) Uani 1 1 d . . .
N31 N 0.6384(3) 0.1686(3) 0.32760(18) 0.0208(13) Uani 1 1 d . . .
N32 N 0.6496(3) 0.0765(3) 0.2992(2) 0.0236(14) Uani 1 1 d . . .
N41 N 0.6521(2) 0.2824(3) 0.40672(19) 0.0200(13) Uani 1 1 d . . .
N42 N 0.6786(3) 0.3465(3) 0.46428(19) 0.0231(14) Uani 1 1 d . . .
N51 N 0.6322(2) 0.3932(3) 0.29543(18) 0.0171(12) Uani 1 1 d . . .
N52 N 0.5630(2) 0.4585(2) 0.2668(2) 0.0205(13) Uani 1 1 d . . .
N61 N 0.5256(2) 0.2567(3) 0.31072(18) 0.0182(12) Uani 1 1 d . . .
N62 N 0.4402(3) 0.2327(3) 0.3517(2) 0.0224(14) Uani 1 1 d . . .
C11 C 0.7494(3) 0.2505(3) 0.2267(2) 0.0190(15) Uani 1 1 d . . .
H11A H 0.7691 0.2232 0.2044 0.023 Uiso 1 1 calc R . .
H11B H 0.7788 0.2820 0.2345 0.023 Uiso 1 1 calc R . .
C12 C 0.6926(3) 0.2776(3) 0.2041(2) 0.0189(15) Uani 1 1 d . . .
C13 C 0.6015(3) 0.3128(3) 0.1932(2) 0.0189(15) Uani 1 1 d . . .
C14 C 0.5385(3) 0.3303(3) 0.1966(2) 0.0239(17) Uani 1 1 d . . .
H14 H 0.5146 0.3201 0.2230 0.029 Uiso 1 1 calc R . .
C15 C 0.5143(3) 0.3629(3) 0.1594(3) 0.0265(17) Uani 1 1 d . . .
H15 H 0.4733 0.3753 0.1609 0.032 Uiso 1 1 calc R . .
C16 C 0.5493(4) 0.3778(3) 0.1200(3) 0.0322(19) Uani 1 1 d . . .
H16 H 0.5309 0.3996 0.0955 0.039 Uiso 1 1 calc R . .
C17 C 0.6109(4) 0.3613(3) 0.1156(3) 0.0287(18) Uani 1 1 d . . .
H17 H 0.6345 0.3717 0.0891 0.034 Uiso 1 1 calc R . .
C18 C 0.6348(3) 0.3285(3) 0.1528(2) 0.0222(16) Uani 1 1 d . . .
C19 C 0.7470(4) 0.3100(4) 0.1293(3) 0.0329(19) Uani 1 1 d . . .
H19A H 0.7818 0.2898 0.1433 0.049 Uiso 1 1 calc R . .
H19B H 0.7569 0.3516 0.1246 0.049 Uiso 1 1 calc R . .
H19C H 0.7373 0.2919 0.0990 0.049 Uiso 1 1 calc R . .
C21 C 0.7866(3) 0.2136(3) 0.3033(2) 0.0218(16) Uani 1 1 d . . .
H21A H 0.7808 0.1809 0.3256 0.026 Uiso 1 1 calc R . .
H21B H 0.8235 0.2056 0.2847 0.026 Uiso 1 1 calc R . .
C22 C 0.7941(3) 0.2708(3) 0.3298(2) 0.0201(16) Uani 1 1 d . . .
C23 C 0.7787(3) 0.3593(3) 0.3599(2) 0.0193(15) Uani 1 1 d . . .
C24 C 0.7572(3) 0.4162(3) 0.3721(2) 0.0252(17) Uani 1 1 d . . .
H24 H 0.7205 0.4308 0.3592 0.030 Uiso 1 1 calc R . .
C25 C 0.7910(4) 0.4500(4) 0.4031(3) 0.0321(19) Uani 1 1 d . . .
H25 H 0.7774 0.4882 0.4113 0.039 Uiso 1 1 calc R . .
C26 C 0.8468(4) 0.4275(4) 0.4230(3) 0.036(2) Uani 1 1 d . . .
H26 H 0.8686 0.4508 0.4448 0.043 Uiso 1 1 calc R . .
C27 C 0.8695(3) 0.3713(4) 0.4107(3) 0.0300(19) Uani 1 1 d . . .
H27 H 0.9064 0.3567 0.4232 0.036 Uiso 1 1 calc R . .
C28 C 0.8343(3) 0.3379(3) 0.3784(2) 0.0215(16) Uani 1 1 d . . .
C29 C 0.8970(3) 0.2415(4) 0.3656(3) 0.034(2) Uani 1 1 d . . .
H29A H 0.8909 0.2054 0.3476 0.051 Uiso 1 1 calc R . .
H29B H 0.9009 0.2318 0.3989 0.051 Uiso 1 1 calc R . .
H29C H 0.9339 0.2612 0.3549 0.051 Uiso 1 1 calc R . .
C31 C 0.7097(3) 0.1571(3) 0.2588(2) 0.0215(16) Uani 1 1 d . . .
H31A H 0.7449 0.1303 0.2557 0.026 Uiso 1 1 calc R . .
H31B H 0.6881 0.1580 0.2284 0.026 Uiso 1 1 calc R . .
C32 C 0.6675(3) 0.1343(3) 0.2965(2) 0.0185(15) Uani 1 1 d . . .
C33 C 0.5986(3) 0.1303(3) 0.3524(2) 0.0186(15) Uani 1 1 d . . .
C34 C 0.5566(3) 0.1422(4) 0.3890(3) 0.0273(17) Uani 1 1 d . . .
H34 H 0.5530 0.1804 0.4021 0.033 Uiso 1 1 calc R . .
C35 C 0.5207(3) 0.0956(4) 0.4050(3) 0.0302(19) Uani 1 1 d . . .
H35 H 0.4917 0.1027 0.4290 0.036 Uiso 1 1 calc R . .
C36 C 0.5263(4) 0.0386(4) 0.3867(3) 0.037(2) Uani 1 1 d . . .
H36 H 0.5008 0.0082 0.3982 0.044 Uiso 1 1 calc R . .
C37 C 0.5693(4) 0.0255(4) 0.3513(3) 0.0333(19) Uani 1 1 d . . .
H37 H 0.5741 -0.0131 0.3393 0.040 Uiso 1 1 calc R . .
C38 C 0.6045(3) 0.0727(3) 0.3350(2) 0.0241(17) Uani 1 1 d . . .
C39 C 0.6747(4) 0.0272(3) 0.2712(3) 0.040(2) Uani 1 1 d . . .
H39A H 0.7050 0.0424 0.2492 0.060 Uiso 1 1 calc R . .
H39B H 0.6419 0.0080 0.2538 0.060 Uiso 1 1 calc R . .
H39C H 0.6939 -0.0014 0.2921 0.060 Uiso 1 1 calc R . .
C41 C 0.5940(3) 0.3789(3) 0.4082(2) 0.0197(16) Uani 1 1 d . . .
H41A H 0.5658 0.3902 0.4336 0.024 Uiso 1 1 calc R . .
H41B H 0.6146 0.4148 0.3968 0.024 Uiso 1 1 calc R . .
C42 C 0.6411(3) 0.3350(3) 0.4268(2) 0.0201(15) Uani 1 1 d . . .
C43 C 0.7003(3) 0.2575(3) 0.4335(2) 0.0201(15) Uani 1 1 d . . .
C44 C 0.7310(3) 0.2029(3) 0.4288(2) 0.0258(17) Uani 1 1 d . . .
H44 H 0.7203 0.1759 0.4049 0.031 Uiso 1 1 calc R . .
C45 C 0.7773(3) 0.1901(4) 0.4602(3) 0.035(2) Uani 1 1 d . . .
H45 H 0.7986 0.1540 0.4578 0.042 Uiso 1 1 calc R . .
C46 C 0.7931(4) 0.2307(4) 0.4961(3) 0.038(2) Uani 1 1 d . . .
H46 H 0.8251 0.2208 0.5168 0.045 Uiso 1 1 calc R . .
C47 C 0.7637(3) 0.2847(4) 0.5024(2) 0.0326(19) Uani 1 1 d . . .
H47 H 0.7742 0.3110 0.5269 0.039 Uiso 1 1 calc R . .
C48 C 0.7169(3) 0.2974(4) 0.4695(2) 0.0259(18) Uani 1 1 d . . .
C49 C 0.6809(4) 0.4020(4) 0.4925(3) 0.037(2) Uani 1 1 d . . .
H49A H 0.6493 0.4290 0.4817 0.055 Uiso 1 1 calc R . .
H49B H 0.7208 0.4205 0.4887 0.055 Uiso 1 1 calc R . .
H49C H 0.6744 0.3928 0.5256 0.055 Uiso 1 1 calc R . .
C51 C 0.5317(3) 0.3987(3) 0.3377(2) 0.0198(15) Uani 1 1 d . . .
H51A H 0.4942 0.3837 0.3228 0.024 Uiso 1 1 calc R . .
H51B H 0.5207 0.4330 0.3572 0.024 Uiso 1 1 calc R . .
C52 C 0.5760(3) 0.4173(3) 0.3005(2) 0.0175(15) Uani 1 1 d . . .
C53 C 0.6582(3) 0.4236(3) 0.2567(2) 0.0209(16) Uani 1 1 d . . .
C54 C 0.7175(3) 0.4176(3) 0.2363(2) 0.0232(16) Uani 1 1 d . . .
H54 H 0.7471 0.3916 0.2486 0.028 Uiso 1 1 calc R . .
C55 C 0.7290(4) 0.4532(4) 0.1966(3) 0.0315(19) Uani 1 1 d . . .
H55 H 0.7678 0.4513 0.1822 0.038 Uiso 1 1 calc R . .
C56 C 0.6849(4) 0.4913(3) 0.1777(2) 0.0300(18) Uani 1 1 d . . .
H56 H 0.6949 0.5135 0.1507 0.036 Uiso 1 1 calc R . .
C57 C 0.6261(4) 0.4977(3) 0.1974(2) 0.0269(18) Uani 1 1 d . . .
H57 H 0.5966 0.5234 0.1844 0.032 Uiso 1 1 calc R . .
C58 C 0.6142(3) 0.4634(3) 0.2377(2) 0.0216(16) Uani 1 1 d . . .
C59 C 0.5051(3) 0.4927(3) 0.2631(3) 0.0327(19) Uani 1 1 d . . .
H59A H 0.4773 0.4803 0.2879 0.049 Uiso 1 1 calc R . .
H59B H 0.4865 0.4853 0.2325 0.049 Uiso 1 1 calc R . .
H59C H 0.5138 0.5347 0.2664 0.049 Uiso 1 1 calc R . .
C61 C 0.5101(3) 0.3114(3) 0.3870(2) 0.0202(16) Uani 1 1 d . . .
H61A H 0.4745 0.3351 0.3965 0.024 Uiso 1 1 calc R . .
H61B H 0.5250 0.2899 0.4148 0.024 Uiso 1 1 calc R . .
C62 C 0.4918(3) 0.2678(3) 0.3491(2) 0.0209(16) Uani 1 1 d . . .
C63 C 0.4929(3) 0.2128(3) 0.2858(2) 0.0197(15) Uani 1 1 d . . .
C64 C 0.5059(3) 0.1865(3) 0.2419(2) 0.0225(16) Uani 1 1 d . . .
H64 H 0.5414 0.1962 0.2247 0.027 Uiso 1 1 calc R . .
C65 C 0.4637(3) 0.1455(3) 0.2252(2) 0.0241(17) Uani 1 1 d . . .
H65 H 0.4706 0.1275 0.1957 0.029 Uiso 1 1 calc R . .
C66 C 0.4109(4) 0.1299(3) 0.2510(3) 0.0302(19) Uani 1 1 d . . .
H66 H 0.3837 0.1019 0.2381 0.036 Uiso 1 1 calc R . .
C67 C 0.3976(3) 0.1547(3) 0.2951(3) 0.0246(17) Uani 1 1 d . . .
H67 H 0.3630 0.1436 0.3128 0.029 Uiso 1 1 calc R . .
C68 C 0.4398(3) 0.1975(3) 0.3109(2) 0.0205(15) Uani 1 1 d . . .
C69 C 0.3957(3) 0.2316(4) 0.3918(3) 0.0307(19) Uani 1 1 d . . .
H69A H 0.4074 0.2609 0.4152 0.046 Uiso 1 1 calc R . .
H69B H 0.3957 0.1925 0.4062 0.046 Uiso 1 1 calc R . .
H69C H 0.3549 0.2405 0.3801 0.046 Uiso 1 1 calc R . .
N71 N 0.8539(5) 0.4747(4) 0.5546(3) 0.076(3) Uani 1 1 d . . .
C71 C 0.7979(4) 0.5037(4) 0.5446(3) 0.042(2) Uani 1 1 d . . .
H71 H 0.7611 0.4911 0.5586 0.051 Uiso 1 1 calc R . .
C72 C 0.7987(5) 0.5512(4) 0.5134(3) 0.048(2) Uani 1 1 d . . .
H72 H 0.7623 0.5706 0.5046 0.058 Uiso 1 1 calc R . .
C73 C 0.8556(5) 0.5692(4) 0.4953(3) 0.046(2) Uani 1 1 d . . .
H73 H 0.8585 0.6018 0.4747 0.055 Uiso 1 1 calc R . .
C74 C 0.9069(4) 0.5383(5) 0.5085(3) 0.050(3) Uani 1 1 d . . .
H74 H 0.9447 0.5507 0.4961 0.060 Uiso 1 1 calc R . .
C75 C 0.9070(4) 0.4928(4) 0.5371(2) 0.031(2) Uani 1 1 d . . .
H75 H 0.9438 0.4734 0.5450 0.037 Uiso 1 1 calc R . .
N81 N 0.3699(4) 0.3951(5) 0.4367(4) 0.077(3) Uani 1 1 d . . .
C81 C 0.3917(5) 0.4200(7) 0.4746(4) 0.073(4) Uani 1 1 d . . .
H81 H 0.3879 0.3994 0.5033 0.088 Uiso 1 1 calc R . .
C82 C 0.4198(7) 0.4746(7) 0.4753(5) 0.092(4) Uani 1 1 d . . .
H82 H 0.4362 0.4904 0.5033 0.111 Uiso 1 1 calc R . .
C83 C 0.4229(8) 0.5056(6) 0.4323(6) 0.120(6) Uani 1 1 d . . .
H83 H 0.4428 0.5426 0.4306 0.144 Uiso 1 1 calc R . .
C84 C 0.3958(6) 0.4806(6) 0.3919(4) 0.080(4) Uani 1 1 d . . .
H84 H 0.3938 0.5005 0.3628 0.096 Uiso 1 1 calc R . .
C85 C 0.3729(4) 0.4259(6) 0.3982(4) 0.059(3) Uani 1 1 d . . .
H85 H 0.3569 0.4075 0.3711 0.071 Uiso 1 1 calc R . .
N91 N 0.9819(5) 0.2109(6) 0.4850(4) 0.100(4) Uani 1 1 d . . .
C91 C 1.0022(5) 0.1747(5) 0.4454(4) 0.056(3) Uani 1 1 d . . .
H91 H 0.9765 0.1455 0.4323 0.067 Uiso 1 1 calc R . .
C92 C 1.0611(5) 0.1846(5) 0.4271(4) 0.057(3) Uani 1 1 d . . .
H92 H 1.0764 0.1622 0.4017 0.068 Uiso 1 1 calc R . .
C93 C 1.0947(5) 0.2276(5) 0.4476(4) 0.060(3) Uani 1 1 d . . .
H93 H 1.1342 0.2358 0.4361 0.072 Uiso 1 1 calc R . .
C94 C 1.0722(5) 0.2596(5) 0.4849(3) 0.056(3) Uani 1 1 d . . .
H94 H 1.0977 0.2885 0.4985 0.067 Uiso 1 1 calc R . .
C95 C 1.0178(4) 0.2527(5) 0.5028(3) 0.045(2) Uani 1 1 d . . .
H95 H 1.0043 0.2768 0.5278 0.054 Uiso 1 1 calc R . .

loop_
_atom_site_aniso_label
_atom_site_aniso_U_11
_atom_site_aniso_U_22
_atom_site_aniso_U_33
_atom_site_aniso_U_23
_atom_site_aniso_U_13
_atom_site_aniso_U_12
U 0.01250(11) 0.01654(13) 0.01579(11) -0.00129(11) 0.00103(10) -0.00075(11)
I1 0.0765(5) 0.0280(3) 0.0457(3) -0.0023(3) -0.0184(3) 0.0104(3)
I2 0.0139(2) 0.0305(3) 0.0415(3) 0.0025(2) -0.0043(2) -0.0028(2)
I3 0.0385(3) 0.0294(3) 0.0219(2) -0.0031(2) -0.0056(2) 0.0035(2)
N1 0.017(3) 0.018(3) 0.018(3) -0.003(3) 0.002(2) -0.002(3)
N2 0.014(3) 0.021(3) 0.017(3) -0.001(2) 0.001(2) -0.003(2)
N11 0.017(3) 0.018(3) 0.019(3) -0.001(2) 0.002(2) -0.005(3)
N12 0.017(3) 0.025(4) 0.018(3) -0.002(3) 0.007(2) 0.001(3)
N21 0.015(3) 0.024(4) 0.018(3) -0.003(2) 0.004(2) -0.002(3)
N22 0.012(3) 0.033(4) 0.018(3) -0.001(3) -0.004(2) 0.001(3)
N31 0.020(3) 0.026(4) 0.017(3) 0.003(2) 0.001(2) -0.002(3)
N32 0.027(4) 0.018(3) 0.025(3) -0.002(3) 0.002(3) -0.002(3)
N41 0.018(3) 0.021(3) 0.021(3) -0.001(3) 0.001(2) -0.002(3)
N42 0.022(3) 0.029(4) 0.018(3) 0.000(3) -0.005(2) -0.002(3)
N51 0.015(3) 0.019(3) 0.017(3) -0.002(2) -0.002(2) -0.001(2)
N52 0.015(3) 0.014(3) 0.032(3) 0.004(3) -0.004(2) -0.001(2)
N61 0.013(3) 0.020(3) 0.022(3) -0.003(3) 0.000(2) 0.000(2)
N62 0.014(3) 0.028(4) 0.026(3) 0.002(3) 0.001(2) -0.003(3)
C11 0.016(3) 0.022(4) 0.019(3) -0.002(3) 0.005(3) -0.004(3)
C12 0.017(3) 0.022(4) 0.017(3) -0.002(3) 0.003(3) -0.002(3)
C13 0.020(4) 0.020(4) 0.017(4) 0.003(3) 0.000(3) -0.002(3)
C14 0.018(4) 0.026(4) 0.027(4) -0.001(3) -0.001(3) -0.005(3)
C15 0.023(4) 0.023(4) 0.034(4) 0.000(4) -0.009(3) 0.001(3)
C16 0.033(5) 0.030(5) 0.033(4) 0.010(4) -0.009(4) 0.000(4)
C17 0.039(5) 0.024(4) 0.023(4) 0.001(3) -0.001(3) -0.003(4)
C18 0.026(4) 0.018(4) 0.023(4) -0.007(3) 0.001(3) -0.003(3)
C19 0.033(5) 0.036(5) 0.030(4) 0.011(4) 0.012(4) 0.006(4)
C21 0.015(3) 0.029(4) 0.022(3) 0.002(3) -0.001(3) 0.001(3)
C22 0.018(4) 0.028(5) 0.014(3) 0.003(3) -0.001(3) -0.004(3)
C23 0.017(4) 0.023(4) 0.017(3) -0.004(3) 0.002(3) -0.005(3)
C24 0.025(4) 0.024(4) 0.027(4) -0.006(3) 0.003(3) 0.002(3)
C25 0.034(5) 0.031(5) 0.031(4) -0.009(4) 0.007(3) -0.008(4)
C26 0.032(5) 0.038(5) 0.038(5) -0.016(4) -0.005(4) -0.009(4)
C27 0.023(4) 0.039(5) 0.028(4) 0.001(4) -0.005(3) -0.010(4)
C28 0.014(3) 0.030(5) 0.020(4) 0.007(3) -0.001(3) -0.004(3)
C29 0.017(4) 0.041(5) 0.044(5) -0.004(4) -0.013(3) 0.007(4)
C31 0.023(4) 0.018(4) 0.024(4) -0.002(3) -0.002(3) 0.001(3)
C32 0.021(4) 0.020(4) 0.014(3) 0.001(3) -0.004(3) 0.002(3)
C33 0.016(4) 0.018(4) 0.021(3) 0.004(3) -0.003(3) -0.006(3)
C34 0.022(4) 0.027(5) 0.033(4) 0.010(4) 0.002(3) 0.005(3)
C35 0.017(4) 0.042(6) 0.032(4) 0.011(4) -0.003(3) -0.001(4)
C36 0.031(5) 0.037(6) 0.043(5) 0.013(4) -0.005(4) -0.011(4)
C37 0.045(5) 0.019(5) 0.035(4) 0.003(4) -0.001(4) -0.014(4)
C38 0.027(4) 0.022(4) 0.023(4) 0.003(3) -0.003(3) -0.001(3)
C39 0.060(6) 0.016(4) 0.044(5) -0.009(4) 0.009(4) -0.003(4)
C41 0.021(4) 0.022(4) 0.016(3) -0.003(3) -0.001(3) 0.001(3)
C42 0.017(3) 0.025(4) 0.018(3) -0.002(3) 0.001(3) -0.005(3)
C43 0.016(3) 0.023(4) 0.021(4) 0.006(3) 0.002(3) 0.004(3)
C44 0.023(4) 0.034(5) 0.020(4) 0.002(3) 0.000(3) 0.001(3)
C45 0.025(4) 0.049(6) 0.030(4) 0.010(4) 0.004(3) 0.017(4)
C46 0.029(5) 0.060(7) 0.024(4) 0.006(4) -0.006(3) 0.008(4)
C47 0.030(4) 0.044(5) 0.023(4) 0.001(4) -0.009(3) -0.002(4)
C48 0.021(4) 0.041(5) 0.016(3) 0.005(3) -0.002(3) 0.000(4)
C49 0.048(5) 0.036(5) 0.026(4) -0.014(4) -0.006(4) -0.002(4)
C51 0.011(3) 0.018(4) 0.030(4) 0.000(3) 0.000(3) -0.003(3)
C52 0.017(4) 0.015(4) 0.020(3) 0.000(3) -0.003(3) -0.002(3)
C53 0.025(4) 0.021(4) 0.017(3) -0.003(3) 0.002(3) -0.004(3)
C54 0.024(4) 0.019(4) 0.026(4) -0.001(3) 0.007(3) -0.002(3)
C55 0.031(4) 0.030(5) 0.034(4) -0.008(4) 0.008(3) -0.009(4)
C56 0.040(5) 0.027(5) 0.023(4) 0.004(3) -0.001(3) -0.014(4)
C57 0.038(5) 0.016(4) 0.026(4) 0.006(3) -0.004(3) -0.003(3)
C58 0.021(4) 0.017(4) 0.027(4) -0.002(3) -0.004(3) -0.002(3)
C59 0.019(4) 0.026(5) 0.053(5) 0.010(4) -0.005(4) 0.002(3)
C61 0.021(4) 0.019(4) 0.021(4) 0.002(3) 0.002(3) -0.001(3)
C62 0.018(4) 0.022(4) 0.023(4) 0.004(3) -0.001(3) 0.000(3)
C63 0.018(4) 0.020(4) 0.021(3) 0.001(3) -0.001(3) 0.000(3)
C64 0.018(4) 0.019(4) 0.030(4) 0.002(3) -0.001(3) -0.005(3)
C65 0.030(4) 0.019(4) 0.023(4) -0.004(3) -0.006(3) 0.000(3)
C66 0.031(4) 0.017(4) 0.042(5) 0.000(4) -0.013(4) -0.002(3)
C67 0.022(4) 0.017(4) 0.034(4) 0.007(3) -0.001(3) 0.000(3)
C68 0.012(3) 0.020(4) 0.029(4) 0.005(3) -0.003(3) 0.002(3)
C69 0.014(4) 0.039(5) 0.039(4) 0.003(4) 0.005(3) -0.008(3)
N71 0.107(9) 0.076(7) 0.046(5) -0.011(5) -0.025(5) -0.002(6)
C71 0.038(5) 0.054(7) 0.035(5) 0.000(5) -0.008(4) -0.010(5)
C72 0.054(6) 0.051(7) 0.039(5) -0.001(5) -0.012(4) 0.003(5)
C73 0.071(7) 0.038(6) 0.029(4) 0.003(4) 0.001(5) -0.017(5)
C74 0.043(6) 0.069(8) 0.038(5) -0.019(5) -0.001(4) -0.023(5)
C75 0.020(4) 0.056(6) 0.017(4) 0.008(4) -0.004(3) -0.003(4)
N81 0.061(7) 0.097(9) 0.072(7) 0.023(6) -0.014(5) -0.013(5)
C81 0.055(7) 0.105(11) 0.061(8) 0.030(8) 0.002(6) 0.012(7)
C82 0.128(13) 0.081(11) 0.068(9) -0.033(8) 0.006(8) 0.015(9)
C83 0.188(17) 0.044(9) 0.127(13) -0.014(9) 0.075(13) -0.015(9)
C84 0.103(10) 0.074(10) 0.063(8) 0.015(7) 0.040(7) 0.033(8)
C85 0.029(6) 0.092(10) 0.056(7) 0.013(6) -0.003(4) 0.002(6)
N91 0.091(9) 0.142(12) 0.066(7) 0.024(7) 0.004(6) 0.020(8)
C91 0.058(7) 0.047(7) 0.063(7) 0.009(5) -0.015(5) -0.002(5)
C92 0.049(7) 0.043(7) 0.078(7) 0.012(6) 0.011(6) 0.011(5)
C93 0.043(6) 0.060(8) 0.076(7) 0.029(6) 0.015(5) 0.006(6)
C94 0.050(7) 0.068(8) 0.051(6) 0.018(6) -0.016(5) -0.005(6)
C95 0.046(6) 0.069(7) 0.021(4) -0.008(4) -0.005(4) -0.012(5)

loop_
_atom_type_symbol
_atom_type_description
_atom_type_scat_dispersion_real
_atom_type_scat_dispersion_imag
_atom_type_scat_source
C C 0.0033 0.0016 'International Tables Vol C Tables 4.2.6.8 and 6.1.1.4'
H H 0.0000 0.0000 'International Tables Vol C Tables 4.2.6.8 and 6.1.1.4'
N N 0.0061 0.0033 'International Tables Vol C Tables 4.2.6.8 and 6.1.1.4'
I I -0.4742 1.8119 'International Tables Vol C Tables 4.2.6.8 and 6.1.1.4'
U U -9.6767 9.6646 'International Tables Vol C Tables 4.2.6.8 and 6.1.1.4'

loop_
_geom_angle_atom_site_label_1
_geom_angle_atom_site_label_2
_geom_angle_atom_site_label_3
_geom_angle
_geom_angle_site_symmetry_1
_geom_angle_site_symmetry_3
_geom_angle_publ_flag
N51 U N11 78.12(17) . . ?
N51 U N21 80.19(18) . . ?
N11 U N21 100.27(16) . . ?
N51 U N41 103.82(18) . . ?
N11 U N41 175.53(17) . . ?
N21 U N41 76.26(16) . . ?
N51 U N61 97.96(17) . . ?
N11 U N61 85.23(16) . . ?
N21 U N61 173.64(17) . . ?
N41 U N61 98.40(16) . . ?
N51 U N31 172.06(16) . . ?
N11 U N31 96.02(17) . . ?
N21 U N31 106.33(18) . . ?
N41 U N31 82.41(17) . . ?
N61 U N31 76.04(18) . . ?
N51 U N1 117.65(16) . . ?
N11 U N1 62.96(16) . . ?
N21 U N1 62.85(16) . . ?
N41 U N1 112.69(16) . . ?
N61 U N1 123.03(16) . . ?
N31 U N1 63.13(17) . . ?
N51 U N2 62.69(16) . . ?
N11 U N2 122.22(16) . . ?
N21 U N2 111.90(16) . . ?
N41 U N2 62.05(16) . . ?
N61 U N2 62.09(16) . . ?
N31 U N2 117.48(16) . . ?
N1 U N2 173.94(15) . . ?
C31 N1 C11 110.3(5) . . ?
C31 N1 C21 109.6(5) . . ?
C11 N1 C21 109.4(5) . . ?
C31 N1 U 111.2(4) . . ?
C11 N1 U 107.8(4) . . ?
C21 N1 U 108.5(4) . . ?
C61 N2 C41 111.0(5) . . ?
C61 N2 C51 110.4(5) . . ?
C41 N2 C51 109.5(5) . . ?
C61 N2 U 108.7(4) . . ?
C41 N2 U 107.7(4) . . ?
C51 N2 U 109.5(4) . . ?
C12 N11 C13 104.4(5) . . ?
C12 N11 U 115.3(4) . . ?
C13 N11 U 129.9(4) . . ?
C12 N12 C18 107.0(5) . . ?
C12 N12 C19 126.6(6) . . ?
C18 N12 C19 126.4(6) . . ?
C22 N21 C23 104.5(6) . . ?
C22 N21 U 114.8(4) . . ?
C23 N21 U 131.4(4) . . ?
C22 N22 C28 106.9(6) . . ?
C22 N22 C29 125.6(6) . . ?
C28 N22 C29 127.4(6) . . ?
C32 N31 C33 105.5(6) . . ?
C32 N31 U 118.8(4) . . ?
C33 N31 U 133.0(4) . . ?
C32 N32 C38 107.4(6) . . ?
C32 N32 C39 125.6(6) . . ?
C38 N32 C39 126.9(6) . . ?
C42 N41 C43 105.0(6) . . ?
C42 N41 U 113.5(4) . . ?
C43 N41 U 127.4(4) . . ?
C42 N42 C48 107.0(6) . . ?
C42 N42 C49 126.8(6) . . ?
C48 N42 C49 126.2(6) . . ?
C52 N51 C53 104.8(6) . . ?
C52 N51 U 115.7(4) . . ?
C53 N51 U 128.0(4) . . ?
C52 N52 C58 107.5(5) . . ?
C52 N52 C59 125.6(6) . . ?
C58 N52 C59 126.9(6) . . ?
C62 N61 C63 104.9(5) . . ?
C62 N61 U 116.7(4) . . ?
C63 N61 U 133.0(4) . . ?
C62 N62 C68 106.7(5) . . ?
C62 N62 C69 125.5(6) . . ?
C68 N62 C69 127.8(6) . . ?
N1 C11 C12 109.6(5) . . ?
N11 C12 N12 113.3(6) . . ?
N11 C12 C11 124.1(6) . . ?
N12 C12 C11 122.5(6) . . ?
C18 C13 N11 110.9(6) . . ?
C18 C13 C14 118.8(6) . . ?
N11 C13 C14 130.3(6) . . ?
C15 C14 C13 117.5(6) . . ?
C14 C15 C16 121.8(7) . . ?
C15 C16 C17 122.2(7) . . ?
C18 C17 C16 115.7(7) . . ?
C17 C18 C13 124.0(7) . . ?
C17 C18 N12 131.7(7) . . ?
C13 C18 N12 104.3(6) . . ?
C22 C21 N1 109.7(6) . . ?
N21 C22 N22 112.9(6) . . ?
N21 C22 C21 124.4(6) . . ?
N22 C22 C21 122.6(6) . . ?
C28 C23 C24 120.6(6) . . ?
C28 C23 N21 109.1(6) . . ?
C24 C23 N21 130.3(6) . . ?
C25 C24 C23 118.8(7) . . ?
C24 C25 C26 120.6(8) . . ?
C27 C26 C25 121.5(7) . . ?
C26 C27 C28 116.6(7) . . ?
N22 C28 C23 106.5(6) . . ?
N22 C28 C27 131.6(7) . . ?
C23 C28 C27 121.9(7) . . ?
N1 C31 C32 110.6(5) . . ?
N31 C32 N32 112.3(6) . . ?
N31 C32 C31 124.3(6) . . ?
N32 C32 C31 123.1(6) . . ?
C38 C33 C34 119.9(7) . . ?
C38 C33 N31 109.6(6) . . ?
C34 C33 N31 130.5(7) . . ?
C35 C34 C33 117.6(7) . . ?
C34 C35 C36 121.8(7) . . ?
C35 C36 C37 121.3(7) . . ?
C38 C37 C36 116.4(8) . . ?
C37 C38 C33 122.9(7) . . ?
C37 C38 N32 131.9(7) . . ?
C33 C38 N32 105.2(6) . . ?
N2 C41 C42 109.3(5) . . ?
N41 C42 N42 113.0(6) . . ?
N41 C42 C41 123.5(6) . . ?
N42 C42 C41 123.5(6) . . ?
C48 C43 C44 120.2(7) . . ?
C48 C43 N41 109.1(6) . . ?
C44 C43 N41 130.7(7) . . ?
C45 C44 C43 118.2(7) . . ?
C44 C45 C46 120.6(8) . . ?
C47 C46 C45 123.3(7) . . ?
C46 C47 C48 115.3(7) . . ?
N42 C48 C43 106.0(6) . . ?
N42 C48 C47 131.7(7) . . ?
C43 C48 C47 122.4(7) . . ?
C52 C51 N2 110.7(5) . . ?
N51 C52 N52 112.9(6) . . ?
N51 C52 C51 123.6(6) . . ?
N52 C52 C51 123.5(6) . . ?
N51 C53 C58 109.1(6) . . ?
N51 C53 C54 129.5(7) . . ?
C58 C53 C54 121.4(6) . . ?
C55 C54 C53 115.7(7) . . ?
C56 C55 C54 122.3(7) . . ?
C55 C56 C57 122.7(7) . . ?
C58 C57 C56 115.7(7) . . ?
N52 C58 C57 132.2(7) . . ?
N52 C58 C53 105.7(6) . . ?
C57 C58 C53 122.1(7) . . ?
N2 C61 C62 109.4(5) . . ?
N61 C62 N62 112.8(6) . . ?
N61 C62 C61 123.5(6) . . ?
N62 C62 C61 123.6(6) . . ?
C68 C63 C64 120.8(6) . . ?
C68 C63 N61 109.7(6) . . ?
C64 C63 N61 129.5(6) . . ?
C65 C64 C63 116.6(7) . . ?
C64 C65 C66 122.1(7) . . ?
C67 C66 C65 122.3(7) . . ?
C66 C67 C68 114.9(7) . . ?
N62 C68 C63 105.9(6) . . ?
N62 C68 C67 130.9(6) . . ?
C63 C68 C67 123.3(7) . . ?
C75 N71 C71 122.7(9) . . ?
C72 C71 N71 118.2(9) . . ?
C71 C72 C73 117.8(9) . . ?
C74 C73 C72 118.5(9) . . ?
C75 C74 C73 124.7(9) . . ?
C74 C75 N71 118.1(9) . . ?
C85 N81 C81 116.4(11) . . ?
N81 C81 C82 124.1(12) . . ?
C81 C82 C83 117.0(12) . . ?
C84 C83 C82 118.9(13) . . ?
C85 C84 C83 114.7(11) . . ?
N81 C85 C84 128.6(12) . . ?
C95 N91 C91 120.7(10) . . ?
C92 C91 N91 118.2(10) . . ?
C93 C92 C91 117.1(10) . . ?
C92 C93 C94 120.9(10) . . ?
C95 C94 C93 124.5(11) . . ?
C94 C95 N91 118.5(10) . . ?

loop_
_geom_bond_atom_site_label_1
_geom_bond_atom_site_label_2
_geom_bond_distance
_geom_bond_site_symmetry_2
_geom_bond_publ_flag
U N51 2.527(6) . ?
U N11 2.543(5) . ?
U N21 2.554(6) . ?
U N41 2.555(5) . ?
U N61 2.562(5) . ?
U N31 2.576(6) . ?
U N1 2.750(5) . ?
U N2 2.756(5) . ?
N1 C31 1.474(8) . ?
N1 C11 1.483(8) . ?
N1 C21 1.498(8) . ?
N2 C61 1.469(8) . ?
N2 C41 1.479(8) . ?
N2 C51 1.492(8) . ?
N11 C12 1.314(8) . ?
N11 C13 1.392(8) . ?
N12 C12 1.355(8) . ?
N12 C18 1.399(9) . ?
N12 C19 1.452(8) . ?
N21 C22 1.338(9) . ?
N21 C23 1.408(8) . ?
N22 C22 1.356(8) . ?
N22 C28 1.382(9) . ?
N22 C29 1.479(9) . ?
N31 C32 1.320(8) . ?
N31 C33 1.398(8) . ?
N32 C32 1.348(9) . ?
N32 C38 1.398(9) . ?
N32 C39 1.457(9) . ?
N41 C42 1.323(8) . ?
N41 C43 1.396(8) . ?
N42 C42 1.350(8) . ?
N42 C48 1.380(9) . ?
N42 C49 1.469(9) . ?
N51 C52 1.335(8) . ?
N51 C53 1.396(8) . ?
N52 C52 1.347(8) . ?
N52 C58 1.379(8) . ?
N52 C59 1.466(8) . ?
N61 C62 1.324(8) . ?
N61 C63 1.396(8) . ?
N62 C62 1.364(8) . ?
N62 C68 1.385(9) . ?
N62 C69 1.480(8) . ?
C11 C12 1.508(9) . ?
C13 C18 1.385(9) . ?
C13 C14 1.418(9) . ?
C14 C15 1.372(9) . ?
C15 C16 1.377(10) . ?
C16 C17 1.386(10) . ?
C17 C18 1.375(10) . ?
C21 C22 1.485(10) . ?
C23 C28 1.392(9) . ?
C23 C24 1.392(10) . ?
C24 C25 1.362(10) . ?
C25 C26 1.419(11) . ?
C26 C27 1.389(11) . ?
C27 C28 1.396(10) . ?
C31 C32 1.483(9) . ?
C33 C38 1.379(10) . ?
C33 C34 1.393(9) . ?
C34 C35 1.373(10) . ?
C35 C36 1.377(11) . ?
C36 C37 1.390(11) . ?
C37 C38 1.377(10) . ?
C41 C42 1.505(9) . ?
C43 C48 1.392(10) . ?
C43 C44 1.393(10) . ?
C44 C45 1.362(10) . ?
C45 C46 1.394(11) . ?
C46 C47 1.372(11) . ?
C47 C48 1.396(9) . ?
C51 C52 1.473(9) . ?
C53 C58 1.404(10) . ?
C53 C54 1.410(9) . ?
C54 C55 1.387(10) . ?
C55 C56 1.382(11) . ?
C56 C57 1.392(10) . ?
C57 C58 1.387(9) . ?
C61 C62 1.491(9) . ?
C63 C68 1.388(9) . ?
C63 C64 1.389(9) . ?
C64 C65 1.374(9) . ?
C65 C66 1.393(10) . ?
C66 C67 1.382(10) . ?
C67 C68 1.392(9) . ?
N71 C75 1.312(11) . ?
N71 C71 1.400(12) . ?
C71 C72 1.372(12) . ?
C72 C73 1.389(12) . ?
C73 C74 1.356(13) . ?
C74 C75 1.292(12) . ?
N81 C85 1.278(12) . ?
N81 C81 1.287(14) . ?
C81 C82 1.361(17) . ?
C82 C83 1.391(17) . ?
C83 C84 1.390(18) . ?
C84 C85 1.328(15) . ?
N91 C95 1.311(13) . ?
N91 C91 1.440(14) . ?
C91 C92 1.389(13) . ?
C92 C93 1.332(14) . ?
C93 C94 1.355(13) . ?
C94 C95 1.285(12) . ?
